data_2004318
loop_
_publ_author_name
'Lynch, V. M.'
'Hulme, C.'
'Magnus, P.'
'Davis, B. E.'

_publ_section_title
;
 Novel 2- and 5-Azido-<i>N</i>-(diphenylcarbamoyl)proline Methyl
 Esters. Examples of a Novel Proline Oxidation
;
_journal_issue 12
_journal_name_full 'Acta Crystallographica Section C'
_journal_page_first 2598
_journal_page_last 2601
_journal_paper_doi 10.1107/S0108270195010237
_journal_volume 51
_journal_year 1995
_chemical_formula_sum 'C19 H19 N5 O3'
_chemical_formula_weight 365.39
_chemical_name_systematic
;
cis-5-Azido-N,N-diphenylcarbamoyl proline methyl ester
;
_space_group_crystal_system orthorhombic
_space_group_IT_number 19
_space_group_name_Hall 'P 2ac 2ab'
_space_group_name_H-M_alt 'P 21 21 21'
_cell_angle_alpha 90.0
_cell_angle_beta 90.0
_cell_angle_gamma 90.0
_cell_formula_units_Z 4
_cell_length_a 8.379(3)
_cell_length_b 13.183(8)
_cell_length_c 16.294(7)
_cell_measurement_reflns_used 23
_cell_measurement_temperature 173.0(10)
_cell_measurement_theta_max 11.15
_cell_measurement_theta_min 10.3
_cell_volume 1799.8(15)
_computing_cell_refinement 'Siemens P3/V Software'
_computing_data_collection 'Siemens P3/V Software (Siemens, 1989)'
_computing_data_reduction 'SHELXTL-Plus (Sheldrick, 1991)'
_computing_molecular_graphics SHELXTL-Plus
_computing_publication_material 'MPLN (Cordes, 1983); FUER (Larson, 1982)'
_computing_structure_refinement SHELXTL-Plus
_computing_structure_solution SHELXTL-Plus
_diffrn_ambient_temperature 173.0(10)
_diffrn_measurement_device 'Nicolet R3 diffractometer'
_diffrn_measurement_method \w
_diffrn_radiation_monochromator graphite
_diffrn_radiation_source 'X-ray tube'
_diffrn_radiation_type MoK\a
_diffrn_radiation_wavelength 0.71073
_diffrn_reflns_av_R_equivalents 0.011
_diffrn_reflns_limit_h_max 1
_diffrn_reflns_limit_h_min -11
_diffrn_reflns_limit_k_max 18
_diffrn_reflns_limit_k_min 0
_diffrn_reflns_limit_l_max 22
_diffrn_reflns_limit_l_min -22
_diffrn_reflns_number 6619
_diffrn_reflns_theta_max 30.0
_diffrn_reflns_theta_min 2.0
_diffrn_standards_decay_% 2.0
_diffrn_standards_interval_count 96
_diffrn_standards_number 4
_exptl_absorpt_coefficient_mu 0.08842
_exptl_absorpt_correction_type none
_exptl_crystal_colour colorless
_exptl_crystal_density_diffrn 1.35
_exptl_crystal_description needle
_exptl_crystal_F_000 768
_exptl_crystal_size_max 0.87
_exptl_crystal_size_mid 0.31
_exptl_crystal_size_min 0.26
_refine_diff_density_max 0.22
_refine_diff_density_min -0.25
_refine_ls_extinction_coef 2.0(6)x10^-6^
_refine_ls_extinction_method 'modified Larson, SHELXTL-Plus (Sheldrick, 1991)'
_refine_ls_goodness_of_fit_obs 1.285
_refine_ls_hydrogen_treatment refall
_refine_ls_matrix_type full
_refine_ls_number_parameters 460
_refine_ls_number_reflns 2505
_refine_ls_R_factor_all 0.0479
_refine_ls_R_factor_obs 0.0385
_refine_ls_shift/esd_max 0.02
_refine_ls_structure_factor_coef F
_refine_ls_weighting_details w=1/[\s^2^(F)+0.0004F^2^]
_refine_ls_weighting_scheme calc
_refine_ls_wR_factor_all 0.0433
_refine_ls_wR_factor_obs 0.0411
_reflns_number_observed 2505
_reflns_number_total 2965
_reflns_observed_criterion refl_observed_if_F_>_4.0_sigma(F)
_cod_data_source_file sz1008.cif
_cod_data_source_block B
_cod_depositor_comments
;
 Updating space group information and adding the symmetry operation list.

 Antanas Vaitkus,
 2018-06-18

The following automatic conversions were performed:
'_symmetry_cell_setting' value 'Orthorhombic' changed to 'orthorhombic'
according to '/home/saulius/struct/CIF-dictionaries/cif_core.dic'
dictionary named 'cif_core.dic' version 2.4.1 from 2010-06-29.

Automatic conversion script
Id: cif_fix_enum 1527 2010-12-29 10:47:43Z saulius 

The following automatic conversions were performed:

'_symmetry_cell_setting' value 'Orthorhombic' changed to
'orthorhombic' according to
/home/saulius/struct/CIF-dictionaries/cif_core.dic dictionary named
'cif_core.dic' version 2.4.1 from 2010-06-29.

Automatic conversion script
Id: cif_fix_values 1715 2011-07-08 13:25:40Z adriana 

The following automatic conversions were performed:

'_refine_ls_weighting_scheme' value 'calc w=1/[\s^2^(F)+0.0004F^2^]'
was changed to 'calc'. New tag '_refine_ls_weighting_details' was
created. The value of the new tag was set to
'w=1/[\s^2^(F)+0.0004F^2^]'.

Automatic conversion script
Id: cif_fix_values 3143 2015-03-26 13:38:13Z robertas 
;
_cod_database_code 2004318

loop_
_space_group_symop_id
_space_group_symop_operation_xyz
1 x,y,z
2 -x+1/2,-y,z+1/2
3 x+1/2,-y+1/2,-z
4 -x,y+1/2,-z+1/2

loop_
_atom_site_aniso_label
_atom_site_aniso_U_11
_atom_site_aniso_U_22
_atom_site_aniso_U_33
_atom_site_aniso_U_12
_atom_site_aniso_U_13
_atom_site_aniso_U_23
N1 0.0240(7) 0.0275(8) 0.0167(6) -0.0001(7) 0.0000(6) 0.0035(6)
C5 0.0286(10) 0.0279(9) 0.0243(8) 0.0014(8) 0.0051(8) 0.0046(7)
C4 0.0387(11) 0.0270(10) 0.0303(9) -0.0024(9) 0.0055(9) 0.0032(8)
C3 0.0339(11) 0.0281(10) 0.0327(9) -0.0075(9) -0.0029(9) 0.0019(8)
C2 0.0229(8) 0.0260(9) 0.0195(7) -0.0021(8) 0.0003(7) -0.0001(7)
N6 0.0300(9) 0.0409(10) 0.0423(9) -0.0020(9) 0.0110(8) -0.0077(8)
N7 0.0291(9) 0.0534(12) 0.0392(9) 0.0114(10) 0.0022(8) -0.0070(9)
N8 0.0448(14) 0.099(2) 0.105(2) 0.023(2) -0.0047(14) -0.065(2)
C9 0.0224(9) 0.0295(9) 0.0235(8) -0.0009(8) -0.0014(7) 0.0029(7)
O10 0.0521(10) 0.0285(7) 0.0355(7) 0.0073(7) -0.0117(7) -0.0021(6)
O11 0.0465(9) 0.0338(8) 0.0272(7) 0.0044(7) -0.0139(6) 0.0016(6)
C12 0.0437(13) 0.0406(13) 0.0376(11) 0.0028(12) -0.0140(10) 0.0119(10)
C13 0.0221(8) 0.0266(9) 0.0208(7) 0.0046(8) -0.0008(7) 0.0006(7)
O14 0.0393(8) 0.0328(7) 0.0192(5) 0.0006(7) 0.0012(6) -0.0020(6)
N15 0.0259(8) 0.0267(8) 0.0229(7) -0.0032(7) 0.0038(6) -0.0058(6)
C16 0.0272(9) 0.0278(10) 0.0199(8) -0.0021(8) -0.0001(7) -0.0022(7)
C17 0.0268(9) 0.0335(11) 0.0295(9) -0.0010(9) 0.0010(8) -0.0007(9)
C18 0.0305(10) 0.0428(13) 0.0302(10) -0.0100(10) -0.0021(8) 0.0008(9)
C19 0.0467(13) 0.0343(11) 0.0252(9) -0.0133(11) -0.0028(9) -0.0012(9)
C20 0.0486(14) 0.0268(11) 0.0337(10) 0.0025(10) 0.0000(10) -0.0045(9)
C21 0.0312(10) 0.0335(11) 0.0312(9) 0.0024(9) -0.0021(9) -0.0042(9)
C22 0.0199(8) 0.0264(9) 0.0225(8) -0.0019(8) 0.0012(7) -0.0042(7)
C23 0.0329(10) 0.0232(9) 0.0272(8) 0.0000(9) 0.0016(8) 0.0002(8)
C24 0.0380(11) 0.0363(11) 0.0217(8) -0.0033(10) 0.0025(8) 0.0005(8)
C25 0.0317(10) 0.0387(11) 0.0261(8) 0.0019(10) 0.0038(8) -0.0096(8)
C26 0.0314(10) 0.0301(10) 0.0353(10) 0.0073(9) 0.0002(9) -0.0050(8)
C27 0.0288(9) 0.0318(10) 0.0248(8) 0.0036(8) 0.0004(8) 0.0012(8)

loop_
_atom_site_label
_atom_site_fract_x
_atom_site_fract_y
_atom_site_fract_z
_atom_site_U_iso_or_equiv
_atom_site_thermal_displace_type
N1 .3686(2) .32449(12) .38493(8) .0227(4) Uani
C5 .2704(2) .2691(2) .44258(11) .0269(5) Uani
C4 .2200(3) .1779(2) .39224(12) .0320(6) Uani
C3 .1845(3) .2253(2) .30817(13) .0315(6) Uani
C2 .3026(2) .31539(14) .30181(10) .0228(5) Uani
N6 .1186(2) .3230(2) .46451(11) .0378(5) Uani
N7 .1278(2) .3938(2) .51245(12) .0406(6) Uani
N8 .1137(3) .4586(2) .5560(2) .0828(11) Uani
C9 .2210(2) .4127(2) .27586(11) .0251(5) Uani
O10 .2134(2) .48902(11) .31577(9) .0387(5) Uani
O11 .1579(2) .40167(11) .20154(8) .0358(4) Uani
C12 .0705(3) .4879(2) .17024(14) .0406(7) Uani
C13 .4660(2) .40020(14) .41463(10) .0232(5) Uani
O14 .4553(2) .42848(11) .48599(7) .0304(4) Uani
N15 .5788(2) .43949(13) .36185(9) .0252(4) Uani
C16 .6618(2) .5301(2) .38584(10) .0249(5) Uani
C17 .8271(2) .5286(2) .39175(12) .0299(6) Uani
C18 .9083(3) .6166(2) .41094(13) .0345(6) Uani
C19 .8262(3) .7058(2) .42482(12) .0354(6) Uani
C20 .6617(3) .7072(2) .41891(13) .0364(7) Uani
C21 .5789(3) .6195(2) .39949(12) .0319(6) Uani
C22 .6356(2) .38888(14) .28964(11) .0229(5) Uani
C23 .6247(3) .4381(2) .21487(11) .0278(5) Uani
C24 .6801(3) .3906(2) .14422(12) .0320(6) Uani
C25 .7450(3) .2948(2) .14863(12) .0322(6) Uani
C26 .7548(3) .2453(2) .22367(13) .0323(6) Uani
C27 .7019(3) .2924(2) .29472(11) .0285(5) Uani
H5 .331(2) .252(2) .4922(13) .021(5) Uiso
H4A .136(3) .146(2) .4157(14) .040(6) Uiso
H4B .312(3) .132(2) .3902(13) .029(6) Uiso
H3A .074(3) .251(2) .3068(13) .034(6) Uiso
H3B .199(3) .178(2) .2607(15) .042(7) Uiso
H2 .383(3) .298(2) .2625(11) .020(5) Uiso
H12A -.021(4) .501(2) .207(2) .054(8) Uiso
H12B .028(4) .467(2) .114(2) .068(9) Uiso
H12C .139(3) .545(2) .1657(15) .046(7) Uiso
H17 .879(3) .466(2) .3811(12) .023(5) Uiso
H18 1.016(3) .613(2) .417(2) .044(7) Uiso
H19 .884(3) .768(2) .437(2) .044(7) Uiso
H20 .606(3) .765(2) .4252(14) .034(6) Uiso
H21 .465(3) .620(2) .3969(14) .046(7) Uiso
H23 .584(3) .504(2) .2125(14) .037(6) Uiso
H24 .666(3) .425(2) .0912(14) .036(6) Uiso
H25 .780(3) .266(2) .0988(15) .046(7) Uiso
H26 .805(3) .180(2) .2243(14) .036(6) Uiso
H27 .711(3) .263(2) .351(2) .041(6) Uiso

loop_
_atom_type_symbol
_atom_type_scat_dispersion_real
_atom_type_scat_dispersion_imag
_atom_type_scat_source
C .002 .002 ' International Tables Vol.IV'
H 0 0 'International Tables Vol.IV '
O .008 .006 ' International Tables Vol.IV'
N .004 .003 'International Tables Vol.IV'

loop_
_geom_angle_atom_site_label_1
_geom_angle_atom_site_label_2
_geom_angle_atom_site_label_3
_geom_angle
_geom_angle_publ_flag
C5 N1 C2 110.12(15) yes
C5 N1 C13 118.35(14) yes
C2 N1 C13 127.35(15) yes
C4 C5 N6 105.6(2) yes
C4 C5 H5 114.2(14) no
C4 C5 N1 101.99(15) yes
N6 C5 H5 110.4(13) no
N6 C5 N1 113.4(2) yes
H5 C5 N1 111.0(13) no
C3 C4 H4A 115.(2) no
C3 C4 H4B 111.9(12) no
C3 C4 C5 102.4(2) yes
H4A C4 H4B 110.(2) no
H4A C4 C5 111.1(15) no
H4B C4 C5 106.6(13) no
C2 C3 H3A 109.4(14) no
C2 C3 H3B 110.5(14) no
C2 C3 C4 104.3(2) yes
H3A C3 H3B 108.(2) no
H3A C3 C4 110.0(13) no
H3B C3 C4 114.2(14) no
C9 C2 H2 109.6(12) no
C9 C2 N1 111.01(15) yes
C9 C2 C3 112.3(2) yes
H2 C2 N1 112.0(12) no
H2 C2 C3 107.9(12) no
N1 C2 C3 103.97(14) yes
N7 N6 C5 117.5(2) yes
N8 N7 N6 170.3(2) yes
O10 C9 O11 124.4(2) yes
O10 C9 C2 125.7(2) yes
O11 C9 C2 110.0(2) yes
C12 O11 C9 115.9(2) yes
H12A C12 H12B 108(2) no
H12A C12 H12C 112(2) no
H12A C12 O11 108(2) no
H12B C12 H12C 111(2) no
H12B C12 O11 107(2) no
H12C C12 O11 110(2) no
O14 C13 N15 121.9(2) yes
O14 C13 N1 120.7(2) yes
N15 C13 N1 117.3(2) yes
C16 N15 C22 116.71(15) yes
C16 N15 C13 118.34(15) yes
C22 N15 C13 124.4(2) yes
C17 C16 C21 120.1(2) yes
C17 C16 N15 119.3(2) yes
C21 C16 N15 120.5(2) yes
C18 C17 H17 123.3(13) no
C18 C17 C16 119.7(2) yes
H17 C17 C16 117.0(13) no
C19 C18 H18 122(2) no
C19 C18 C17 120.5(2) yes
H18 C18 C17 118(2) no
C20 C19 H19 120(2) no
C20 C19 C18 119.8(2) yes
H19 C19 C18 120(2) no
C21 C20 H20 118(2) no
C21 C20 C19 120.3(2) yes
H20 C20 C19 121(2) no
H21 C21 C16 120(2) no
H21 C21 C20 120(2) no
C16 C21 C20 119.7(2) yes
C23 C22 C27 120.5(2) yes
C23 C22 N15 118.9(2) yes
C27 C22 N15 120.6(2) yes
C24 C23 H23 120.4(14) no
C24 C23 C22 119.7(2) yes
H23 C23 C22 119.8(14) no
C25 C24 H24 121.3(13) no
C25 C24 C23 120.1(2) yes
H24 C24 C23 118.5(13) no
C26 C25 H25 123(2) no
C26 C25 C24 120.1(2) yes
H25 C25 C24 117(2) no
C27 C26 H26 122.3(14) no
C27 C26 C25 120.3(2) yes
H26 C26 C25 117.2(14) no
H27 C27 C22 115.7(14) no
H27 C27 C26 125.1(14) no
C22 C27 C26 119.2(2) yes

loop_
_geom_bond_atom_site_label_1
_geom_bond_atom_site_label_2
_geom_bond_distance
_geom_bond_publ_flag
C5 N1 1.447(2) yes
C2 N1 1.468(2) yes
C13 N1 1.377(2) yes
C4 C5 1.515(3) yes
N6 C5 1.501(3) yes
H5 C5 0.98(2) no
C3 C4 1.535(3) yes
H4A C4 0.91(3) no
H4B C4 0.98(2) no
C2 C3 1.550(3) yes
H3A C3 0.99(3) no
H3B C3 1.00(2) no
C9 C2 1.514(3) yes
H2 C2 0.95(2) no
N7 N6 1.219(3) yes
N8 N7 1.117(4) yes
O10 C9 1.200(2) yes
O11 C9 1.329(2) yes
C12 O11 1.445(3) yes
H12A C12 0.98(3) no
H12B C12 1.02(3) no
H12C C12 0.95(3) no
O14 C13 1.224(2) yes
N15 C13 1.379(2) yes
C16 N15 1.437(3) yes
C22 N15 1.434(2) yes
C17 C16 1.388(3) yes
C21 C16 1.386(3) yes
C18 C17 1.382(3) yes
H17 C17 0.95(2) no
C19 C18 1.381(3) yes
H18 C18 0.91(3) no
C20 C19 1.382(4) yes
H19 C19 0.97(3) no
C21 C20 1.385(3) yes
H20 C20 0.90(3) no
H21 C21 0.95(3) no
C23 C22 1.383(3) yes
C27 C22 1.390(3) yes
C24 C23 1.390(3) yes
H23 C23 0.93(3) no
C25 C24 1.376(3) yes
H24 C24 0.98(2) no
C26 C25 1.389(3) yes
H25 C25 0.95(3) no
C27 C26 1.387(3) yes
H26 C26 0.96(2) no
H27 C27 1.00(2) no
